data_7026243
loop_
_publ_author_name
'Yang, Pei-Pei'
'Song, Xue-Yan'
'Liu, Rui-Na'
'Li, Li-Cun'
'Liao, Dai-Zheng'

_publ_section_title
;
 Syntheses, crystal structures and magnetic properties of a novel family
 of penta-manganese complexes derived from an assembly system containing
 polydentate hydroxy-rich Schiff-base ligands.
;
_journal_issue 27
_journal_name_full 'Dalton transactions (Cambridge, England : 2003)'
_journal_page_first 6285
_journal_page_last 6294
_journal_paper_doi 10.1039/c0dt00291g
_journal_volume 39
_journal_year 2010
_chemical_formula_sum 'C64.5 H64.75 Br8 Mn5 N6.25 O20.5'
_chemical_formula_weight 2169.46
_chemical_name_systematic
;
?
;
_space_group_IT_number 2
_symmetry_cell_setting triclinic
_symmetry_space_group_name_Hall '-P 1'
_symmetry_space_group_name_H-M 'P -1'
_atom_sites_solution_hydrogens geom
_atom_sites_solution_primary direct
_atom_sites_solution_secondary difmap
_audit_creation_method SHELXL-97
_cell_angle_alpha 84.57(3)
_cell_angle_beta 88.91(3)
_cell_angle_gamma 80.96(3)
_cell_formula_units_Z 2
_cell_length_a 13.260(3)
_cell_length_b 14.927(3)
_cell_length_c 21.415(4)
_cell_measurement_reflns_used 11936
_cell_measurement_temperature 293(2)
_cell_measurement_theta_max 27.857
_cell_measurement_theta_min 1.716
_cell_volume 4167.2(15)
_computing_cell_refinement crystalclear
_computing_data_collection 'crystalclear(Rigaku/MSC Inc., 2005)'
_computing_data_reduction crystalclear
_computing_molecular_graphics 'Bruker SHELXTL'
_computing_publication_material 'Bruker SHELXTL'
_computing_structure_refinement 'SHELXL-97 (Sheldrick, 1997)'
_computing_structure_solution 'SHELXS-97 (Sheldrick, 1990)'
_diffrn_ambient_temperature 293(2)
_diffrn_detector_area_resol_mean 7.31
_diffrn_measured_fraction_theta_full 0.990
_diffrn_measured_fraction_theta_max 0.990
_diffrn_measurement_device_type 'rigaku saturn CCD area detector'
_diffrn_measurement_method '\w and \f scans'
_diffrn_radiation_monochromator confocal
_diffrn_radiation_source 'rotating anode'
_diffrn_radiation_type MoK\a
_diffrn_radiation_wavelength 0.71073
_diffrn_reflns_av_R_equivalents 0.0719
_diffrn_reflns_av_sigmaI/netI 0.1227
_diffrn_reflns_limit_h_max 15
_diffrn_reflns_limit_h_min -15
_diffrn_reflns_limit_k_max 17
_diffrn_reflns_limit_k_min -15
_diffrn_reflns_limit_l_max 25
_diffrn_reflns_limit_l_min -25
_diffrn_reflns_number 30849
_diffrn_reflns_theta_full 25.02
_diffrn_reflns_theta_max 25.02
_diffrn_reflns_theta_min 1.82
_diffrn_standards_decay_% 0
_diffrn_standards_interval_count 0
_diffrn_standards_interval_time 0
_diffrn_standards_number 0
_exptl_absorpt_coefficient_mu 4.640
_exptl_absorpt_correction_T_max 0.5239
_exptl_absorpt_correction_T_min 0.3366
_exptl_absorpt_correction_type multi-scan
_exptl_absorpt_process_details crystalclear
_exptl_crystal_colour black
_exptl_crystal_density_diffrn 1.727
_exptl_crystal_density_method 'not measured'
_exptl_crystal_description block
_exptl_crystal_F_000 2125
_exptl_crystal_size_max 0.30
_exptl_crystal_size_mid 0.20
_exptl_crystal_size_min 0.16
_refine_diff_density_max 1.546
_refine_diff_density_min -1.976
_refine_diff_density_rms 0.189
_refine_ls_extinction_method none
_refine_ls_goodness_of_fit_ref 1.065
_refine_ls_hydrogen_treatment constr
_refine_ls_matrix_type full
_refine_ls_number_parameters 995
_refine_ls_number_reflns 14579
_refine_ls_number_restraints 78
_refine_ls_restrained_S_all 1.065
_refine_ls_R_factor_all 0.1104
_refine_ls_R_factor_gt 0.0788
_refine_ls_shift/su_max 0.002
_refine_ls_shift/su_mean 0.000
_refine_ls_structure_factor_coef Fsqd
_refine_ls_weighting_details 'calc w=1/[\s^2^(Fo^2^)+(0.1125P)^2^+0.0000P] where P=(Fo^2^+2Fc^2^)/3'
_refine_ls_weighting_scheme calc
_refine_ls_wR_factor_gt 0.2108
_refine_ls_wR_factor_ref 0.2348
_reflns_number_gt 9441
_reflns_number_total 14579
_reflns_threshold_expression >2sigma(I)
_cod_data_source_file c0dt00291g.txt
_cod_data_source_block r90910c
_cod_depositor_comments
;
The following automatic conversions were performed:

'_symmetry_cell_setting' value 'Triclinic' changed to 'triclinic'
according to /home/saulius/struct/CIF-dictionaries/cif_core.dic
dictionary named 'cif_core.dic' version 2.4.2 from
2011-04-26.

'_exptl_absorpt_correction_type' value 'MULTI-SCAN'
changed to 'multi-scan' according to
/home/saulius/struct/CIF-dictionaries/cif_core.dic dictionary named
'cif_core.dic' version 2.4.2 from
2011-04-26.

'_refine_ls_hydrogen_treatment' value 'CONSTR' changed
to 'constr' according to
/home/saulius/struct/CIF-dictionaries/cif_core.dic dictionary named
'cif_core.dic' version 2.4.2 from 2011-04-26.

Automatic conversion script
Id: cif_fix_values 1891 2012-01-12 08:04:46Z andrius 
;
_cod_original_cell_volume 4167.1(15)
_cod_original_sg_symbol_H-M P-1
_cod_original_formula_sum 'C64.50 H64.75 Br8 Mn5 N6.25 O20.50'
_cod_database_code 7026243

loop_
_symmetry_equiv_pos_as_xyz
'x, y, z'
'-x, -y, -z'

loop_
_atom_site_label
_atom_site_type_symbol
_atom_site_fract_x
_atom_site_fract_y
_atom_site_fract_z
_atom_site_U_iso_or_equiv
_atom_site_adp_type
_atom_site_occupancy
_atom_site_symmetry_multiplicity
_atom_site_calc_flag
_atom_site_refinement_flags
Mn1 Mn 0.62739(9) 0.80530(8) 0.32649(6) 0.0244(3) Uani 1 1 d .
Mn2 Mn 0.48088(9) 0.68047(8) 0.30438(6) 0.0245(3) Uani 1 1 d .
Mn3 Mn 0.63705(9) 0.74705(8) 0.20456(6) 0.0238(3) Uani 1 1 d .
Mn4 Mn 0.68319(10) 0.98124(8) 0.20530(6) 0.0270(3) Uani 1 1 d .
Mn5 Mn 0.86596(9) 0.78427(8) 0.26187(6) 0.0246(3) Uani 1 1 d .
Br1 Br 0.22963(7) 0.71932(7) 0.14115(4) 0.0362(3) Uani 1 1 d .
Br2 Br 0.15052(13) 0.36079(11) 0.21216(7) 0.0952(6) Uani 1 1 d .
Br3 Br 0.62026(9) 0.41286(7) 0.28247(5) 0.0524(3) Uani 1 1 d .
Br4 Br 0.41698(8) 0.37162(6) 0.06244(5) 0.0449(3) Uani 1 1 d .
Br5 Br 0.73047(9) 1.09123(8) -0.01199(5) 0.0558(3) Uani 1 1 d .
Br6 Br 0.73367(8) 1.44389(6) 0.06258(6) 0.0497(3) Uani 1 1 d .
Br7 Br 1.27352(8) 0.57835(9) 0.48132(5) 0.0569(4) Uani 1 1 d .
Br8 Br 0.89102(10) 0.51628(9) 0.39791(7) 0.0676(4) Uani 1 1 d .
O1 O 0.3660(4) 0.6771(4) 0.2535(3) 0.0260(13) Uani 1 1 d .
O2 O 0.5902(4) 0.6718(4) 0.3594(3) 0.0322(15) Uani 1 1 d .
O3 O 0.5892(4) 0.6137(4) 0.2291(3) 0.0274(13) Uani 1 1 d .
O4 O 0.6424(4) 0.8855(4) 0.1653(3) 0.0291(14) Uani 1 1 d .
O5 O 0.7245(4) 1.0430(4) 0.1289(3) 0.0324(15) Uani 1 1 d .
O6 O 0.6336(4) 0.9412(4) 0.2862(3) 0.0322(14) Uani 1 1 d .
O7 O 0.9184(4) 0.6681(4) 0.3027(3) 0.0328(15) Uani 1 1 d .
O8 O 0.8357(4) 0.9052(4) 0.2215(3) 0.0302(14) Uani 1 1 d .
O9 O 0.8652(4) 0.8343(4) 0.3574(3) 0.0302(14) Uani 1 1 d .
O10 O 0.7159(4) 0.8013(4) 0.3980(3) 0.0295(14) Uani 1 1 d .
O11 O 0.5148(4) 0.8563(4) 0.3809(3) 0.0301(14) Uani 1 1 d .
O12 O 0.3881(4) 0.7762(4) 0.3626(3) 0.0306(14) Uani 1 1 d .
O13 O 0.7355(4) 0.6952(4) 0.1444(3) 0.0285(13) Uani 1 1 d .
O14 O 0.8868(4) 0.7324(5) 0.1698(3) 0.0438(18) Uani 1 1 d .
O15 O 0.5335(4) 0.7858(3) 0.2637(3) 0.0245(13) Uani 1 1 d .
O16 O 0.7283(4) 0.7598(3) 0.2687(2) 0.0228(12) Uani 1 1 d .
N1 N 0.4565(5) 0.5674(5) 0.3546(3) 0.0319(18) Uani 1 1 d .
N2 N 0.5348(5) 0.7565(4) 0.1322(3) 0.0259(16) Uani 1 1 d .
N3 N 0.7184(5) 1.0820(5) 0.2512(3) 0.0303(17) Uani 1 1 d .
N4 N 1.0112(5) 0.8103(5) 0.2529(3) 0.0300(17) Uani 1 1 d .
C1 C 0.3183(6) 0.6065(6) 0.2477(4) 0.0261(19) Uani 1 1 d .
C2 C 0.2505(6) 0.6128(6) 0.1961(4) 0.030(2) Uani 1 1 d .
C3 C 0.2014(8) 0.5406(7) 0.1856(5) 0.050(3) Uani 1 1 d .
H3 H 0.1591 0.5449 0.1509 0.060 Uiso 1 1 calc R
C4 C 0.2149(8) 0.4601(8) 0.2271(5) 0.054(3) Uani 1 1 d .
C5 C 0.2816(8) 0.4543(7) 0.2776(4) 0.045(3) Uani 1 1 d .
H5 H 0.2931 0.4011 0.3046 0.054 Uiso 1 1 calc R
C6 C 0.3308(7) 0.5269(6) 0.2879(4) 0.030(2) Uani 1 1 d .
C7 C 0.3992(7) 0.5132(6) 0.3411(4) 0.035(2) Uani 1 1 d .
H7 H 0.4007 0.4597 0.3673 0.042 Uiso 1 1 calc R
C8 C 0.5255(8) 0.5483(7) 0.4109(5) 0.050(3) Uani 1 1 d .
H8A H 0.4877 0.5666 0.4481 0.060 Uiso 1 1 calc R
H8B H 0.5509 0.4836 0.4175 0.060 Uiso 1 1 calc R
C9 C 0.6083(11) 0.5974(10) 0.4006(7) 0.115(8) Uani 1 1 d .
H9 H 0.6706 0.5796 0.4209 0.138 Uiso 1 1 calc R
C10 C 0.5541(6) 0.5635(5) 0.1923(4) 0.0216(18) Uani 1 1 d .
C11 C 0.5558(6) 0.4678(6) 0.2077(4) 0.0262(19) Uani 1 1 d .
C12 C 0.5146(6) 0.4128(6) 0.1707(4) 0.030(2) Uani 1 1 d .
H12 H 0.5168 0.3512 0.1834 0.036 Uiso 1 1 calc R
C13 C 0.4694(6) 0.4500(6) 0.1138(4) 0.028(2) Uani 1 1 d .
C14 C 0.4666(6) 0.5398(6) 0.0941(5) 0.032(2) Uani 1 1 d .
H14 H 0.4381 0.5628 0.0554 0.038 Uiso 1 1 calc R
C15 C 0.5071(6) 0.5991(6) 0.1323(4) 0.0256(19) Uani 1 1 d .
C16 C 0.4970(6) 0.6922(6) 0.1088(4) 0.0263(19) Uani 1 1 d .
H16 H 0.4589 0.7089 0.0724 0.032 Uiso 1 1 calc R
C17 C 0.5128(7) 0.8510(6) 0.1003(5) 0.038(2) Uani 1 1 d .
H17A H 0.4933 0.8487 0.0571 0.045 Uiso 1 1 calc R
H17B H 0.4566 0.8860 0.1212 0.045 Uiso 1 1 calc R
C18 C 0.6059(7) 0.8955(6) 0.1021(5) 0.038(2) Uani 1 1 d .
H18A H 0.6583 0.8673 0.0748 0.046 Uiso 1 1 calc R
H18B H 0.5894 0.9596 0.0875 0.046 Uiso 1 1 calc R
C19 C 0.7283(6) 1.1302(6) 0.1166(4) 0.030(2) Uani 1 1 d .
C20 C 0.7280(7) 1.1697(6) 0.0540(4) 0.034(2) Uani 1 1 d .
C21 C 0.7313(7) 1.2614(6) 0.0383(5) 0.036(2) Uani 1 1 d .
H21 H 0.7313 1.2841 -0.0036 0.043 Uiso 1 1 calc R
C22 C 0.7345(7) 1.3174(6) 0.0833(5) 0.035(2) Uani 1 1 d .
C23 C 0.7381(7) 1.2835(6) 0.1442(5) 0.039(2) Uani 1 1 d .
H23 H 0.7452 1.3220 0.1750 0.047 Uiso 1 1 calc R
C24 C 0.7315(7) 1.1904(6) 0.1623(4) 0.033(2) Uani 1 1 d .
C25 C 0.7329(6) 1.1612(6) 0.2279(4) 0.032(2) Uani 1 1 d .
H25 H 0.7453 1.2026 0.2555 0.038 Uiso 1 1 calc R
C26 C 0.7175(7) 1.0583(6) 0.3205(4) 0.036(2) Uani 1 1 d .
H26A H 0.7093 1.1127 0.3427 0.044 Uiso 1 1 calc R
H26B H 0.7800 1.0191 0.3342 0.044 Uiso 1 1 calc R
C27 C 0.6265(7) 1.0092(6) 0.3310(4) 0.036(2) Uani 1 1 d .
H27A H 0.6269 0.9802 0.3735 0.043 Uiso 1 1 calc R
H27B H 0.5637 1.0520 0.3248 0.043 Uiso 1 1 calc R
C28 C 0.9998(7) 0.6492(6) 0.3382(4) 0.029(2) Uani 1 1 d .
C29 C 1.0031(6) 0.5769(6) 0.3875(4) 0.033(2) Uani 1 1 d .
C30 C 1.0848(6) 0.5548(6) 0.4280(4) 0.037(2) Uani 1 1 d .
H30 H 1.0860 0.5075 0.4597 0.045 Uiso 1 1 calc R
C31 C 1.1646(7) 0.6041(7) 0.4209(5) 0.040(2) Uani 1 1 d .
C32 C 1.1685(6) 0.6694(6) 0.3737(4) 0.031(2) Uani 1 1 d .
H32 H 1.2264 0.6973 0.3681 0.037 Uiso 1 1 calc R
C33 C 1.0849(6) 0.6959(6) 0.3324(4) 0.029(2) Uani 1 1 d .
C34 C 1.0885(6) 0.7697(6) 0.2849(4) 0.028(2) Uani 1 1 d .
H34 H 1.1510 0.7894 0.2769 0.034 Uiso 1 1 calc R
C35 C 1.0158(6) 0.8880(6) 0.2078(4) 0.036(2) Uani 1 1 d .
H35A H 1.0191 0.8697 0.1654 0.043 Uiso 1 1 calc R
H35B H 1.0756 0.9156 0.2150 0.043 Uiso 1 1 calc R
C36 C 0.9207(6) 0.9536(6) 0.2168(5) 0.038(2) Uani 1 1 d .
H36A H 0.9259 0.9834 0.2547 0.046 Uiso 1 1 calc R
H36B H 0.9114 1.0000 0.1816 0.046 Uiso 1 1 calc R
C37 C 0.8117(7) 0.8036(5) 0.4014(4) 0.0259(19) Uani 1 1 d .
C38 C 0.8588(7) 0.7697(6) 0.4651(4) 0.029(2) Uani 1 1 d .
C39 C 0.9623(7) 0.7758(6) 0.4753(5) 0.038(2) Uani 1 1 d .
H39 H 1.0007 0.8015 0.4436 0.046 Uiso 1 1 calc R
C40 C 1.0050(9) 0.7438(8) 0.5316(6) 0.061(3) Uani 1 1 d .
H40 H 1.0728 0.7484 0.5386 0.073 Uiso 1 1 calc R
C41 C 0.9506(10) 0.7053(8) 0.5775(6) 0.061(4) Uani 1 1 d .
H41 H 0.9821 0.6835 0.6156 0.073 Uiso 1 1 calc R
C42 C 0.8504(9) 0.6974(7) 0.5697(5) 0.052(3) Uani 1 1 d .
H42 H 0.8131 0.6706 0.6014 0.062 Uiso 1 1 calc R
C43 C 0.8063(8) 0.7319(6) 0.5111(5) 0.042(2) Uani 1 1 d .
H43 H 0.7380 0.7280 0.5045 0.051 Uiso 1 1 calc R
C44 C 0.4242(7) 0.8384(6) 0.3865(4) 0.032(2) Uani 1 1 d .
C45 C 0.3537(7) 0.8960(6) 0.4286(5) 0.036(2) Uani 1 1 d .
C46 C 0.3855(8) 0.9720(6) 0.4531(5) 0.039(2) Uani 1 1 d .
H46 H 0.4497 0.9867 0.4428 0.047 Uiso 1 1 calc R
C47 C 0.3231(8) 1.0237(7) 0.4915(5) 0.047(3) Uani 1 1 d .
H47 H 0.3437 1.0747 0.5060 0.057 Uiso 1 1 calc R
C48 C 0.2306(8) 1.0007(8) 0.5086(6) 0.062(3) Uani 1 1 d .
H48 H 0.1886 1.0362 0.5351 0.075 Uiso 1 1 calc R
C49 C 0.1974(9) 0.9246(9) 0.4871(7) 0.077(4) Uani 1 1 d .
H49 H 0.1345 0.9083 0.4993 0.092 Uiso 1 1 calc R
C50 C 0.2595(8) 0.8760(7) 0.4483(7) 0.065(4) Uani 1 1 d .
H50 H 0.2377 0.8256 0.4337 0.078 Uiso 1 1 calc R
C51 C 0.8317(7) 0.7016(6) 0.1340(4) 0.032(2) Uani 1 1 d .
C52 C 0.8746(6) 0.6710(6) 0.0743(4) 0.029(2) Uani 1 1 d .
C53 C 0.8158(7) 0.6466(6) 0.0273(4) 0.035(2) Uani 1 1 d .
H53 H 0.7456 0.6500 0.0328 0.042 Uiso 1 1 calc R
C54 C 0.8601(8) 0.6177(8) -0.0268(5) 0.053(3) Uani 1 1 d .
H54 H 0.8204 0.6006 -0.0576 0.064 Uiso 1 1 calc R
C55 C 0.9619(9) 0.6140(10) -0.0355(7) 0.078(4) Uani 1 1 d .
H55 H 0.9907 0.5957 -0.0731 0.094 Uiso 1 1 calc R
C56 C 1.0236(9) 0.6361(11) 0.0088(6) 0.091(5) Uani 1 1 d .
H56 H 1.0936 0.6321 0.0019 0.109 Uiso 1 1 calc R
C57 C 0.9814(8) 0.6644(9) 0.0639(6) 0.067(4) Uani 1 1 d .
H57 H 1.0229 0.6795 0.0946 0.081 Uiso 1 1 calc R
O17 O 0.5200(5) 1.0625(4) 0.1887(3) 0.0421(17) Uani 1 1 d .
H17 H 0.4752 1.0462 0.2201 0.051 Uiso 1 1 calc R
C58 C 0.4716(12) 1.1279(11) 0.1454(11) 0.156(10) Uani 1 1 d .
H58A H 0.4538 1.1841 0.1642 0.235 Uiso 1 1 calc R
H58B H 0.4107 1.1087 0.1313 0.235 Uiso 1 1 calc R
H58C H 0.5162 1.1366 0.1103 0.235 Uiso 1 1 calc R
N5 N 0.421(2) 0.222(2) 0.3006(16) 0.33(2) Uani 1 1 d DU
C59 C 0.3568(15) 0.1883(12) 0.3229(13) 0.235(18) Uani 1 1 d D
C60 C 0.2746(17) 0.1249(13) 0.3207(13) 0.168(11) Uani 1 1 d D
H60A H 0.2362 0.1405 0.2826 0.252 Uiso 1 1 calc R
H60B H 0.2295 0.1324 0.3561 0.252 Uiso 1 1 calc R
H60C H 0.3075 0.0627 0.3221 0.252 Uiso 1 1 calc R
N6 N 0.8915(12) 0.3349(12) 0.2716(8) 0.136(6) Uani 1 1 d U
C61 C 0.8772(12) 0.4129(9) 0.2548(10) 0.114(7) Uani 1 1 d .
C62 C 0.8606(11) 0.4987(9) 0.2224(7) 0.088(5) Uani 1 1 d .
H62A H 0.9236 0.5125 0.2039 0.132 Uiso 1 1 calc R
H62B H 0.8355 0.5432 0.2508 0.132 Uiso 1 1 calc R
H62C H 0.8112 0.5000 0.1900 0.132 Uiso 1 1 calc R
O18 O 1.007(2) 0.037(2) 0.3739(15) 0.160(11) Uani 0.50 1 d PU
H18 H 1.0686 0.0358 0.3729 0.240 Uiso 0.50 1 d PR
C63 C 0.960(2) 0.104(2) 0.3365(16) 0.100(10) Uani 0.50 1 d PU
H63A H 0.9386 0.1557 0.3598 0.151 Uiso 0.50 1 d PR
H63B H 0.9012 0.0872 0.3176 0.151 Uiso 0.50 1 d PR
H63C H 1.0072 0.1193 0.3043 0.151 Uiso 0.50 1 d PR
O19 O 0.4017(5) 0.9459(4) 0.2441(4) 0.0473(19) Uani 1 1 d .
H19 H 0.4353 0.9047 0.2664 0.071 Uiso 1 1 calc R
C64 C 0.3041(8) 0.9226(7) 0.2332(6) 0.062(4) Uani 1 1 d .
H64A H 0.3033 0.8601 0.2482 0.093 Uiso 1 1 d R
H64B H 0.2904 0.9311 0.1890 0.093 Uiso 1 1 d R
H64C H 0.2527 0.9610 0.2548 0.093 Uiso 1 1 d R
O20 O 0.9215(17) 0.8690(16) 0.7935(13) 0.121(8) Uani 0.50 1 d PU
H20 H 0.9393 0.8139 0.7930 0.181 Uiso 0.50 1 d PR
C65 C 0.911(4) 0.892(4) 0.855(3) 0.21(2) Uani 0.50 1 d PU
H65A H 0.9475 0.8431 0.8826 0.310 Uiso 0.50 1 d PR
H65B H 0.8403 0.9007 0.8664 0.310 Uiso 0.50 1 d PR
H65C H 0.9388 0.9469 0.8596 0.310 Uiso 0.50 1 d PR
O21 O 0.8730(13) 0.9096(11) 0.0693(8) 0.069(5) Uani 0.50 1 d PU
O22 O 0.0024(18) 0.0242(17) 0.0407(12) 0.132(9) Uani 0.50 1 d PU
O23 O 0.815(2) 0.254(2) 0.3567(16) 0.173(11) Uani 0.50 1 d PU
N7 N 0.4441(19) 0.3358(18) 0.4530(13) 0.032(7) Uani 0.25 1 d PDU
C66 C 0.509(2) 0.292(2) 0.4323(17) 0.034(8) Uani 0.25 1 d PDU
C67 C 0.617(3) 0.246(4) 0.414(3) 0.090(18) Uani 0.25 1 d PDU
H67A H 0.6010 0.1907 0.4000 0.134 Uiso 0.25 1 d PR
H67B H 0.6607 0.2322 0.4498 0.134 Uiso 0.25 1 d PR
H67C H 0.6500 0.2784 0.3809 0.134 Uiso 0.25 1 d PR

loop_
_atom_site_aniso_label
_atom_site_aniso_U_11
_atom_site_aniso_U_22
_atom_site_aniso_U_33
_atom_site_aniso_U_23
_atom_site_aniso_U_13
_atom_site_aniso_U_12
Mn1 0.0239(7) 0.0234(7) 0.0258(7) -0.0018(5) -0.0011(6) -0.0037(5)
Mn2 0.0238(7) 0.0226(7) 0.0268(7) 0.0021(5) -0.0029(6) -0.0046(5)
Mn3 0.0223(7) 0.0222(7) 0.0271(7) -0.0007(5) -0.0023(6) -0.0047(5)
Mn4 0.0310(7) 0.0205(7) 0.0297(7) 0.0003(5) -0.0045(6) -0.0060(6)
Mn5 0.0209(7) 0.0243(7) 0.0285(7) -0.0007(5) -0.0032(6) -0.0042(5)
Br1 0.0283(5) 0.0468(6) 0.0326(5) -0.0001(4) -0.0039(4) -0.0049(4)
Br2 0.1385(14) 0.0973(11) 0.0723(10) 0.0102(8) -0.0275(10) -0.0950(11)
Br3 0.0645(8) 0.0401(6) 0.0500(7) 0.0003(5) -0.0014(6) -0.0031(5)
Br4 0.0516(6) 0.0318(5) 0.0551(7) -0.0071(5) -0.0122(5) -0.0154(5)
Br5 0.0681(8) 0.0518(7) 0.0469(7) 0.0034(5) -0.0092(6) -0.0114(6)
Br6 0.0512(7) 0.0248(5) 0.0675(8) 0.0100(5) 0.0258(5) -0.0008(5)
Br7 0.0299(6) 0.0867(9) 0.0488(7) 0.0165(6) -0.0141(5) -0.0047(6)
Br8 0.0596(8) 0.0598(8) 0.0827(10) 0.0162(7) -0.0086(7) -0.0200(6)
O1 0.023(3) 0.021(3) 0.034(3) 0.003(2) -0.004(3) -0.007(2)
O2 0.028(3) 0.031(3) 0.037(4) 0.007(3) -0.007(3) -0.010(3)
O3 0.028(3) 0.023(3) 0.034(3) -0.005(3) -0.001(3) -0.009(3)
O4 0.038(3) 0.022(3) 0.029(3) 0.001(2) -0.010(3) -0.010(3)
O5 0.039(4) 0.019(3) 0.038(4) 0.005(3) -0.005(3) -0.006(3)
O6 0.032(3) 0.023(3) 0.040(4) -0.001(3) -0.002(3) 0.001(3)
O7 0.029(3) 0.021(3) 0.050(4) -0.001(3) -0.013(3) -0.006(3)
O8 0.023(3) 0.027(3) 0.040(4) 0.001(3) -0.002(3) -0.004(3)
O9 0.028(3) 0.032(3) 0.033(4) -0.007(3) 0.002(3) -0.010(3)
O10 0.027(3) 0.035(3) 0.027(3) -0.007(3) 0.002(3) -0.004(3)
O11 0.026(3) 0.031(3) 0.035(4) -0.005(3) 0.002(3) -0.008(3)
O12 0.028(3) 0.031(3) 0.036(4) -0.010(3) 0.002(3) -0.009(3)
O13 0.025(3) 0.040(4) 0.025(3) -0.007(3) -0.003(3) -0.013(3)
O14 0.021(3) 0.066(5) 0.049(4) -0.025(4) -0.007(3) -0.008(3)
O15 0.027(3) 0.017(3) 0.029(3) 0.003(2) -0.004(3) -0.006(2)
O16 0.022(3) 0.022(3) 0.023(3) 0.003(2) -0.002(2) -0.004(2)
N1 0.031(4) 0.037(4) 0.030(4) 0.006(3) -0.006(3) -0.016(4)
N2 0.025(4) 0.024(4) 0.029(4) 0.003(3) -0.001(3) -0.006(3)
N3 0.035(4) 0.031(4) 0.026(4) -0.005(3) 0.000(3) -0.008(3)
N4 0.025(4) 0.038(4) 0.028(4) -0.003(3) 0.001(3) -0.009(3)
C1 0.020(4) 0.036(5) 0.023(5) -0.014(4) 0.007(4) -0.003(4)
C2 0.027(5) 0.041(5) 0.023(5) -0.015(4) 0.006(4) -0.005(4)
C3 0.055(7) 0.068(8) 0.034(6) -0.002(5) -0.002(5) -0.033(6)
C4 0.060(7) 0.063(8) 0.045(7) 0.004(5) -0.005(6) -0.033(6)
C5 0.057(7) 0.051(6) 0.031(5) 0.005(5) 0.002(5) -0.028(5)
C6 0.035(5) 0.034(5) 0.023(5) -0.001(4) 0.004(4) -0.009(4)
C7 0.041(6) 0.034(5) 0.028(5) 0.006(4) 0.001(4) -0.005(4)
C8 0.049(6) 0.063(7) 0.038(6) 0.020(5) -0.023(5) -0.020(6)
C9 0.118(12) 0.115(12) 0.122(13) 0.101(10) -0.089(11) -0.101(10)
C10 0.020(4) 0.018(4) 0.025(4) -0.006(3) 0.008(3) 0.001(3)
C11 0.026(5) 0.027(5) 0.026(5) 0.000(4) -0.002(4) -0.005(4)
C12 0.031(5) 0.023(5) 0.036(5) -0.003(4) 0.004(4) -0.007(4)
C13 0.022(4) 0.028(5) 0.035(5) -0.014(4) 0.005(4) -0.007(4)
C14 0.018(4) 0.029(5) 0.050(6) -0.006(4) -0.002(4) -0.003(4)
C15 0.016(4) 0.032(5) 0.029(5) -0.010(4) 0.001(4) 0.000(4)
C16 0.016(4) 0.032(5) 0.030(5) -0.005(4) -0.004(4) 0.001(4)
C17 0.045(6) 0.025(5) 0.043(6) 0.008(4) -0.009(5) -0.009(4)
C18 0.046(6) 0.028(5) 0.042(6) 0.009(4) -0.006(5) -0.017(4)
C19 0.024(5) 0.024(5) 0.041(6) -0.002(4) -0.005(4) -0.004(4)
C20 0.031(5) 0.031(5) 0.040(6) -0.003(4) -0.002(4) -0.007(4)
C21 0.038(6) 0.029(5) 0.037(5) 0.009(4) 0.004(4) 0.000(4)
C22 0.028(5) 0.021(5) 0.055(7) 0.005(4) 0.011(4) -0.004(4)
C23 0.035(5) 0.023(5) 0.060(7) -0.004(4) 0.008(5) -0.006(4)
C24 0.032(5) 0.024(5) 0.041(6) 0.000(4) 0.003(4) -0.002(4)
C25 0.032(5) 0.027(5) 0.037(5) -0.003(4) -0.001(4) -0.007(4)
C26 0.048(6) 0.033(5) 0.033(5) 0.003(4) -0.003(5) -0.022(4)
C27 0.050(6) 0.028(5) 0.033(5) -0.015(4) 0.007(4) -0.006(4)
C28 0.035(5) 0.029(5) 0.025(5) -0.002(4) -0.009(4) -0.008(4)
C29 0.025(5) 0.037(5) 0.038(6) -0.004(4) 0.001(4) -0.005(4)
C30 0.025(5) 0.039(6) 0.043(6) 0.011(4) 0.000(4) 0.004(4)
C31 0.020(5) 0.045(6) 0.049(6) 0.003(5) -0.001(4) 0.004(4)
C32 0.022(5) 0.042(6) 0.029(5) -0.008(4) 0.002(4) -0.004(4)
C33 0.017(4) 0.029(5) 0.040(5) -0.009(4) 0.000(4) 0.000(4)
C34 0.021(5) 0.035(5) 0.028(5) 0.000(4) -0.003(4) -0.005(4)
C35 0.022(5) 0.049(6) 0.033(5) 0.013(4) 0.001(4) -0.008(4)
C36 0.028(5) 0.035(5) 0.052(6) 0.014(4) -0.003(5) -0.015(4)
C37 0.034(5) 0.022(4) 0.024(5) -0.013(4) -0.003(4) -0.007(4)
C38 0.037(5) 0.030(5) 0.021(5) -0.003(4) -0.005(4) -0.008(4)
C39 0.031(5) 0.049(6) 0.035(6) -0.005(4) -0.004(4) -0.004(4)
C40 0.053(7) 0.069(8) 0.055(8) -0.004(6) -0.024(7) 0.011(6)
C41 0.071(9) 0.060(8) 0.042(7) -0.006(6) -0.020(6) 0.024(7)
C42 0.069(8) 0.045(7) 0.035(6) 0.005(5) -0.001(6) 0.003(6)
C43 0.048(6) 0.034(6) 0.044(6) -0.003(5) -0.008(5) -0.006(5)
C44 0.032(5) 0.031(5) 0.029(5) -0.003(4) -0.005(4) 0.006(4)
C45 0.031(5) 0.038(6) 0.040(6) -0.015(4) 0.011(4) 0.000(4)
C46 0.046(6) 0.034(5) 0.042(6) -0.015(4) 0.006(5) -0.014(4)
C47 0.045(6) 0.039(6) 0.061(7) -0.021(5) 0.012(5) -0.011(5)
C48 0.054(7) 0.054(7) 0.081(9) -0.037(7) 0.023(6) -0.001(6)
C49 0.049(7) 0.083(10) 0.111(12) -0.053(9) 0.038(7) -0.029(7)
C50 0.048(7) 0.046(7) 0.113(11) -0.043(7) 0.028(7) -0.022(5)
C51 0.035(5) 0.028(5) 0.031(5) -0.008(4) -0.007(4) 0.007(4)
C52 0.027(5) 0.035(5) 0.028(5) -0.008(4) 0.005(4) -0.012(4)
C53 0.031(5) 0.039(6) 0.039(6) -0.012(4) 0.004(4) -0.013(4)
C54 0.038(6) 0.079(8) 0.052(7) -0.028(6) 0.008(5) -0.024(6)
C55 0.050(7) 0.117(12) 0.083(10) -0.057(9) 0.036(7) -0.039(7)
C56 0.037(7) 0.175(16) 0.077(10) -0.088(10) 0.027(6) -0.031(8)
C57 0.030(6) 0.110(11) 0.068(9) -0.052(8) 0.001(6) -0.003(6)
O17 0.036(4) 0.032(4) 0.052(4) 0.013(3) -0.009(3) 0.004(3)
C58 0.084(12) 0.097(13) 0.26(3) 0.100(15) 0.028(14) -0.011(10)
N5 0.33(2) 0.32(2) 0.34(2) -0.032(10) -0.011(10) -0.046(10)
C59 0.20(3) 0.13(2) 0.30(4) 0.08(2) 0.09(3) 0.15(2)
C60 0.17(2) 0.074(14) 0.27(3) -0.060(17) 0.00(2) -0.019(14)
N6 0.136(9) 0.130(9) 0.150(10) -0.022(8) -0.016(8) -0.036(8)
C61 0.097(12) 0.034(8) 0.21(2) 0.034(10) -0.042(13) -0.018(8)
C62 0.091(10) 0.089(11) 0.097(12) -0.030(9) -0.017(9) -0.041(9)
O18 0.166(13) 0.162(13) 0.157(14) -0.037(9) -0.011(9) -0.026(9)
C63 0.111(13) 0.094(13) 0.104(13) -0.033(9) -0.003(9) -0.027(9)
O19 0.030(4) 0.030(4) 0.079(6) 0.000(3) -0.004(4) -0.001(3)
C64 0.047(7) 0.038(6) 0.101(11) -0.003(6) -0.013(7) -0.005(5)
O20 0.117(11) 0.117(11) 0.131(11) 0.010(9) -0.010(9) -0.036(8)
C65 0.21(3) 0.21(3) 0.21(3) -0.018(10) -0.003(10) -0.046(11)
O21 0.083(8) 0.065(8) 0.057(8) 0.008(6) -0.009(7) -0.012(7)
O22 0.113(11) 0.146(12) 0.129(12) -0.003(9) -0.001(9) -0.007(9)
O23 0.171(14) 0.173(14) 0.177(14) -0.009(9) -0.032(9) -0.033(9)
N7 0.033(10) 0.029(10) 0.029(10) 0.008(8) -0.005(8) 0.001(8)
C66 0.038(12) 0.034(11) 0.036(12) -0.019(9) 0.001(9) -0.011(9)
C67 0.090(19) 0.092(19) 0.083(19) -0.004(10) -0.004(10) -0.002(10)

loop_
_atom_type_symbol
_atom_type_description
_atom_type_scat_dispersion_real
_atom_type_scat_dispersion_imag
_atom_type_scat_source
C C 0.0033 0.0016 'International Tables Vol C Tables 4.2.6.8 and 6.1.1.4'
H H 0.0000 0.0000 'International Tables Vol C Tables 4.2.6.8 and 6.1.1.4'
N N 0.0061 0.0033 'International Tables Vol C Tables 4.2.6.8 and 6.1.1.4'
O O 0.0106 0.0060 'International Tables Vol C Tables 4.2.6.8 and 6.1.1.4'
Mn Mn 0.3368 0.7283 'International Tables Vol C Tables 4.2.6.8 and 6.1.1.4'
Br Br -0.2901 2.4595 'International Tables Vol C Tables 4.2.6.8 and 6.1.1.4'

loop_
_geom_angle_atom_site_label_1
_geom_angle_atom_site_label_2
_geom_angle_atom_site_label_3
_geom_angle
O16 Mn1 O15 84.0(2)
O16 Mn1 O10 97.8(2)
O15 Mn1 O10 168.2(2)
O16 Mn1 O11 175.4(2)
O15 Mn1 O11 91.9(2)
O10 Mn1 O11 86.6(2)
O16 Mn1 O6 89.9(2)
O15 Mn1 O6 92.1(2)
O10 Mn1 O6 99.6(2)
O11 Mn1 O6 88.1(2)
O16 Mn1 O2 94.6(2)
O15 Mn1 O2 77.8(2)
O10 Mn1 O2 90.5(2)
O11 Mn1 O2 86.7(2)
O6 Mn1 O2 168.4(2)
O16 Mn1 Mn3 41.70(15)
O15 Mn1 Mn3 42.37(18)
O10 Mn1 Mn3 138.89(18)
O11 Mn1 Mn3 134.08(17)
O6 Mn1 Mn3 89.15(17)
O2 Mn1 Mn3 87.05(17)
O16 Mn1 Mn2 96.64(16)
O15 Mn1 Mn2 40.15(16)
O10 Mn1 Mn2 128.16(19)
O11 Mn1 Mn2 81.52(17)
O6 Mn1 Mn2 129.97(16)
O2 Mn1 Mn2 38.84(14)
Mn3 Mn1 Mn2 65.84(5)
O2 Mn2 O1 173.5(2)
O2 Mn2 O15 85.2(2)
O1 Mn2 O15 101.3(2)
O2 Mn2 N1 82.8(3)
O1 Mn2 N1 90.7(3)
O15 Mn2 N1 167.6(3)
O2 Mn2 O12 90.0(2)
O1 Mn2 O12 90.7(2)
O15 Mn2 O12 86.5(2)
N1 Mn2 O12 96.7(3)
O2 Mn2 O3 90.7(2)
O1 Mn2 O3 90.4(2)
O15 Mn2 O3 78.8(2)
N1 Mn2 O3 98.1(3)
O12 Mn2 O3 165.2(2)
O2 Mn2 Mn1 47.02(17)
O1 Mn2 Mn1 139.37(17)
O15 Mn2 Mn1 39.59(15)
N1 Mn2 Mn1 129.3(2)
O12 Mn2 Mn1 78.89(15)
O3 Mn2 Mn1 90.75(14)
O2 Mn2 Mn3 83.53(19)
O1 Mn2 Mn3 101.62(18)
O15 Mn2 Mn3 34.83(17)
N1 Mn2 Mn3 139.5(2)
O12 Mn2 Mn3 121.24(16)
O3 Mn2 Mn3 44.20(14)
Mn1 Mn2 Mn3 54.87(4)
O16 Mn3 O15 84.5(2)
O16 Mn3 O13 98.9(2)
O15 Mn3 O13 173.5(2)
O16 Mn3 N2 170.4(2)
O15 Mn3 N2 93.4(3)
O13 Mn3 N2 84.2(3)
O16 Mn3 O4 90.6(2)
O15 Mn3 O4 92.5(2)
O13 Mn3 O4 93.0(2)
N2 Mn3 O4 80.1(2)
O16 Mn3 O3 105.0(2)
O15 Mn3 O3 82.9(2)
O13 Mn3 O3 90.8(2)
N2 Mn3 O3 83.9(2)
O4 Mn3 O3 163.1(2)
O16 Mn3 Mn1 41.85(17)
O15 Mn3 Mn1 42.71(15)
O13 Mn3 Mn1 140.66(16)
N2 Mn3 Mn1 134.8(2)
O4 Mn3 Mn1 89.93(16)
O3 Mn3 Mn1 97.48(16)
O16 Mn3 Mn2 91.01(18)
O15 Mn3 Mn2 35.57(16)
O13 Mn3 Mn2 138.35(18)
N2 Mn3 Mn2 92.6(2)
O4 Mn3 Mn2 127.43(18)
O3 Mn3 Mn2 47.65(16)
Mn1 Mn3 Mn2 59.29(5)
O4 Mn4 O5 94.1(3)
O4 Mn4 O6 94.3(3)
O5 Mn4 O6 169.6(3)
O4 Mn4 N3 176.3(3)
O5 Mn4 N3 88.8(3)
O6 Mn4 N3 82.6(3)
O4 Mn4 O8 91.6(2)
O5 Mn4 O8 92.2(2)
O6 Mn4 O8 93.7(2)
N3 Mn4 O8 90.6(3)
O4 Mn4 O17 88.5(2)
O5 Mn4 O17 88.1(2)
O6 Mn4 O17 86.0(2)
N3 Mn4 O17 89.2(3)
O8 Mn4 O17 179.7(3)
O7 Mn5 O8 170.6(2)
O7 Mn5 O16 92.1(2)
O8 Mn5 O16 97.3(2)
O7 Mn5 N4 88.4(3)
O8 Mn5 N4 82.3(3)
O16 Mn5 N4 178.9(3)
O7 Mn5 O14 91.5(3)
O8 Mn5 O14 89.2(3)
O16 Mn5 O14 92.4(2)
N4 Mn5 O14 86.6(3)
O7 Mn5 O9 85.6(2)
O8 Mn5 O9 92.6(2)
O16 Mn5 O9 94.0(2)
N4 Mn5 O9 87.0(3)
O14 Mn5 O9 173.1(2)
C1 O1 Mn2 127.5(5)
C9 O2 Mn2 117.7(6)
C9 O2 Mn1 148.0(6)
Mn2 O2 Mn1 94.1(2)
C10 O3 Mn3 127.5(5)
C10 O3 Mn2 118.8(5)
Mn3 O3 Mn2 88.1(2)
C18 O4 Mn4 123.6(5)
C18 O4 Mn3 108.5(4)
Mn4 O4 Mn3 127.8(3)
C19 O5 Mn4 128.1(6)
C27 O6 Mn4 113.6(5)
C27 O6 Mn1 115.0(5)
Mn4 O6 Mn1 129.0(3)
C28 O7 Mn5 125.8(5)
C36 O8 Mn5 114.2(5)
C36 O8 Mn4 118.6(5)
Mn5 O8 Mn4 125.2(3)
C37 O9 Mn5 121.0(5)
C37 O10 Mn1 131.3(6)
C44 O11 Mn1 129.4(6)
C44 O12 Mn2 122.3(6)
C51 O13 Mn3 132.3(5)
C51 O14 Mn5 134.8(6)
Mn3 O15 Mn1 94.9(2)
Mn3 O15 Mn2 109.6(3)
Mn1 O15 Mn2 100.3(2)
Mn3 O16 Mn1 96.5(2)
Mn3 O16 Mn5 129.2(3)
Mn1 O16 Mn5 126.8(3)
C7 N1 C8 122.2(8)
C7 N1 Mn2 127.1(6)
C8 N1 Mn2 110.5(5)
C16 N2 C17 118.6(7)
C16 N2 Mn3 128.9(5)
C17 N2 Mn3 112.1(5)
C25 N3 C26 121.0(7)
C25 N3 Mn4 127.4(6)
C26 N3 Mn4 111.4(5)
C34 N4 C35 123.0(7)
C34 N4 Mn5 126.5(6)
C35 N4 Mn5 110.3(5)
O1 C1 C6 124.7(7)
O1 C1 C2 117.4(8)
C6 C1 C2 117.9(8)
C3 C2 C1 120.7(9)
C3 C2 Br1 119.7(7)
C1 C2 Br1 119.6(6)
C2 C3 C4 120.5(9)
C2 C3 H3 119.7
C4 C3 H3 119.7
C5 C4 C3 118.4(9)
C5 C4 Br2 120.7(8)
C3 C4 Br2 120.8(8)
C6 C5 C4 120.7(9)
C6 C5 H5 119.6
C4 C5 H5 119.6
C5 C6 C1 121.6(8)
C5 C6 C7 116.2(8)
C1 C6 C7 122.1(8)
N1 C7 C6 125.4(8)
N1 C7 H7 117.3
C6 C7 H7 117.3
C9 C8 N1 109.0(8)
C9 C8 H8A 109.9
N1 C8 H8A 109.9
C9 C8 H8B 109.9
N1 C8 H8B 109.9
H8A C8 H8B 108.3
O2 C9 C8 115.1(9)
O2 C9 H9 122.4
C8 C9 H9 122.4
O3 C10 C11 122.4(7)
O3 C10 C15 122.9(7)
C11 C10 C15 114.7(7)
C12 C11 C10 123.9(7)
C12 C11 Br3 117.5(6)
C10 C11 Br3 118.6(6)
C11 C12 C13 119.5(8)
C11 C12 H12 120.3
C13 C12 H12 120.3
C14 C13 C12 121.1(7)
C14 C13 Br4 120.4(7)
C12 C13 Br4 118.5(6)
C13 C14 C15 120.6(8)
C13 C14 H14 119.7
C15 C14 H14 119.7
C16 C15 C14 116.4(7)
C16 C15 C10 123.4(7)
C14 C15 C10 120.2(8)
N2 C16 C15 127.5(7)
N2 C16 H16 116.3
C15 C16 H16 116.3
C18 C17 N2 109.3(7)
C18 C17 H17A 109.8
N2 C17 H17A 109.8
C18 C17 H17B 109.8
N2 C17 H17B 109.8
H17A C17 H17B 108.3
O4 C18 C17 108.8(7)
O4 C18 H18A 109.9
C17 C18 H18A 109.9
O4 C18 H18B 109.9
C17 C18 H18B 109.9
H18A C18 H18B 108.3
O5 C19 C24 124.2(8)
O5 C19 C20 120.6(8)
C24 C19 C20 115.2(8)
C21 C20 C19 123.0(8)
C21 C20 Br5 118.7(7)
C19 C20 Br5 118.2(6)
C22 C21 C20 120.3(9)
C22 C21 H21 119.8
C20 C21 H21 119.8
C21 C22 C23 119.6(9)
C21 C22 Br6 120.8(7)
C23 C22 Br6 119.6(7)
C22 C23 C24 121.8(9)
C22 C23 H23 119.1
C24 C23 H23 119.1
C19 C24 C23 119.9(9)
C19 C24 C25 122.2(8)
C23 C24 C25 117.9(8)
N3 C25 C24 124.7(8)
N3 C25 H25 117.7
C24 C25 H25 117.7
N3 C26 C27 103.6(7)
N3 C26 H26A 111.0
C27 C26 H26A 111.0
N3 C26 H26B 111.0
C27 C26 H26B 111.0
H26A C26 H26B 109.0
O6 C27 C26 107.7(8)
O6 C27 H27A 110.2
C26 C27 H27A 110.2
O6 C27 H27B 110.2
C26 C27 H27B 110.2
H27A C27 H27B 108.5
O7 C28 C33 125.0(8)
O7 C28 C29 118.1(8)
C33 C28 C29 116.9(7)
C30 C29 C28 121.5(8)
C30 C29 Br8 120.4(7)
C28 C29 Br8 118.0(6)
C31 C30 C29 119.0(9)
C31 C30 H30 120.5
C29 C30 H30 120.5
C32 C31 C30 122.3(8)
C32 C31 Br7 119.2(7)
C30 C31 Br7 118.5(7)
C31 C32 C33 120.3(8)
C31 C32 H32 119.9
C33 C32 H32 119.9
C32 C33 C28 119.9(8)
C32 C33 C34 119.0(8)
C28 C33 C34 121.1(7)
N4 C34 C33 124.2(8)
N4 C34 H34 117.9
C33 C34 H34 117.9
N4 C35 C36 106.4(7)
N4 C35 H35A 110.5
C36 C35 H35A 110.5
N4 C35 H35B 110.5
C36 C35 H35B 110.5
H35A C35 H35B 108.6
O8 C36 C35 108.9(7)
O8 C36 H36A 109.9
C35 C36 H36A 109.9
O8 C36 H36B 109.9
C35 C36 H36B 109.9
H36A C36 H36B 108.3
O9 C37 O10 124.8(7)
O9 C37 C38 120.5(7)
O10 C37 C38 114.6(8)
C43 C38 C39 118.8(8)
C43 C38 C37 122.0(8)
C39 C38 C37 119.2(8)
C40 C39 C38 119.2(10)
C40 C39 H39 120.4
C38 C39 H39 120.4
C41 C40 C39 121.0(11)
C41 C40 H40 119.5
C39 C40 H40 119.5
C40 C41 C42 121.8(10)
C40 C41 H41 119.1
C42 C41 H41 119.1
C41 C42 C43 116.8(11)
C41 C42 H42 121.6
C43 C42 H42 121.6
C38 C43 C42 122.3(10)
C38 C43 H43 118.8
C42 C43 H43 118.8
O12 C44 O11 127.2(8)
O12 C44 C45 116.8(8)
O11 C44 C45 116.0(8)
C50 C45 C46 116.2(9)
C50 C45 C44 123.4(9)
C46 C45 C44 120.3(8)
C47 C46 C45 120.8(9)
C47 C46 H46 119.6
C45 C46 H46 119.6
C46 C47 C48 119.9(10)
C46 C47 H47 120.0
C48 C47 H47 120.0
C47 C48 C49 121.3(10)
C47 C48 H48 119.4
C49 C48 H48 119.4
C50 C49 C48 117.5(11)
C50 C49 H49 121.3
C48 C49 H49 121.3
C49 C50 C45 124.2(10)
C49 C50 H50 117.9
C45 C50 H50 117.9
O14 C51 O13 124.7(9)
O14 C51 C52 119.1(9)
O13 C51 C52 116.2(7)
C53 C52 C57 117.7(9)
C53 C52 C51 123.4(8)
C57 C52 C51 118.9(8)
C54 C53 C52 120.7(9)
C54 C53 H53 119.7
C52 C53 H53 119.7
C55 C54 C53 119.9(10)
C55 C54 H54 120.0
C53 C54 H54 120.0
C54 C55 C56 122.2(12)
C54 C55 H55 118.9
C56 C55 H55 118.9
C55 C56 C57 119.2(11)
C55 C56 H56 120.4
C57 C56 H56 120.4
C56 C57 C52 120.3(10)
C56 C57 H57 119.8
C52 C57 H57 119.8
C58 O17 Mn4 137.6(9)
C58 O17 H17 111.2
Mn4 O17 H17 111.2
O17 C58 H58A 109.5
O17 C58 H58B 109.5
H58A C58 H58B 109.5
O17 C58 H58C 109.5
H58A C58 H58C 109.5
H58B C58 H58C 109.5
N5 C59 C60 152(3)
C59 C60 H60A 109.5
C59 C60 H60B 109.5
H60A C60 H60B 109.5
C59 C60 H60C 109.5
H60A C60 H60C 109.5
H60B C60 H60C 109.5
N6 C61 C62 168(2)
C61 C62 H62A 109.5
C61 C62 H62B 109.5
H62A C62 H62B 109.5
C61 C62 H62C 109.5
H62A C62 H62C 109.5
H62B C62 H62C 109.5
C63 O18 H18 111.4
O18 C63 H63A 109.4
O18 C63 H63B 111.2
H63A C63 H63B 109.5
O18 C63 H63C 107.8
H63A C63 H63C 109.5
H63B C63 H63C 109.5
C64 O19 H19 109.5
O19 C64 H64A 109.6
O19 C64 H64B 109.2
H64A C64 H64B 109.5
O19 C64 H64C 109.7
H64A C64 H64C 109.5
H64B C64 H64C 109.5
C65 O20 H20 110.2
O20 C65 H65A 109.1
O20 C65 H65B 108.8
H65A C65 H65B 109.5
O20 C65 H65C 110.6
H65A C65 H65C 109.5
H65B C65 H65C 109.5
N7 C66 C67 164(4)
C66 C67 H67A 100.7
C66 C67 H67B 111.4
H67A C67 H67B 109.5
C66 C67 H67C 115.9
H67A C67 H67C 109.5
H67B C67 H67C 109.5

loop_
_geom_bond_atom_site_label_1
_geom_bond_atom_site_label_2
_geom_bond_distance
Mn1 O16 1.896(6)
Mn1 O15 1.922(5)
Mn1 O10 1.937(5)
Mn1 O11 1.978(6)
Mn1 O6 2.141(6)
Mn1 O2 2.177(6)
Mn1 Mn3 2.8237(19)
Mn1 Mn2 2.9682(19)
Mn2 O2 1.866(5)
Mn2 O1 1.899(5)
Mn2 O15 1.945(5)
Mn2 N1 1.980(7)
Mn2 O12 2.199(6)
Mn2 O3 2.329(6)
Mn2 Mn3 3.150(2)
Mn3 O16 1.890(5)
Mn3 O15 1.910(6)
Mn3 O13 1.942(6)
Mn3 N2 2.058(6)
Mn3 O4 2.168(5)
Mn3 O3 2.197(5)
Mn4 O4 1.887(5)
Mn4 O5 1.914(6)
Mn4 O6 1.918(6)
Mn4 N3 1.990(7)
Mn4 O8 2.174(5)
Mn4 O17 2.324(6)
Mn5 O7 1.900(6)
Mn5 O8 1.912(6)
Mn5 O16 1.917(5)
Mn5 N4 2.026(7)
Mn5 O14 2.182(7)
Mn5 O9 2.243(6)
Br1 C2 1.873(9)
Br2 C4 1.877(10)
Br3 C11 1.884(8)
Br4 C13 1.895(8)
Br5 C20 1.916(9)
Br6 C22 1.896(8)
Br7 C31 1.926(9)
Br8 C29 1.856(9)
O1 C1 1.327(9)
O2 C9 1.344(11)
O3 C10 1.278(9)
O4 C18 1.433(10)
O5 C19 1.312(10)
O6 C27 1.452(10)
O7 C28 1.310(9)
O8 C36 1.430(10)
O9 C37 1.262(10)
O10 C37 1.280(10)
O11 C44 1.272(10)
O12 C44 1.262(10)
O13 C51 1.308(10)
O14 C51 1.236(10)
N1 C7 1.250(11)
N1 C8 1.506(10)
N2 C16 1.295(10)
N2 C17 1.495(10)
N3 C25 1.281(11)
N3 C26 1.493(11)
N4 C34 1.282(10)
N4 C35 1.446(11)
C1 C6 1.389(12)
C1 C2 1.425(11)
C2 C3 1.382(13)
C3 C4 1.416(14)
C3 H3 0.9300
C4 C5 1.398(13)
C5 C6 1.387(12)
C5 H5 0.9300
C6 C7 1.449(11)
C7 H7 0.9300
C8 C9 1.416(14)
C8 H8A 0.9700
C8 H8B 0.9700
C9 H9 0.9300
C10 C11 1.431(11)
C10 C15 1.454(11)
C11 C12 1.372(11)
C12 C13 1.396(11)
C12 H12 0.9300
C13 C14 1.361(12)
C14 C15 1.431(11)
C14 H14 0.9300
C15 C16 1.419(12)
C16 H16 0.9300
C17 C18 1.494(12)
C17 H17A 0.9700
C17 H17B 0.9700
C18 H18A 0.9700
C18 H18B 0.9700
C19 C24 1.397(12)
C19 C20 1.412(12)
C20 C21 1.385(12)
C21 C22 1.340(13)
C21 H21 0.9300
C22 C23 1.352(13)
C23 C24 1.422(12)
C23 H23 0.9300
C24 C25 1.429(12)
C25 H25 0.9300
C26 C27 1.509(12)
C26 H26A 0.9700
C26 H26B 0.9700
C27 H27A 0.9700
C27 H27B 0.9700
C28 C33 1.414(12)
C28 C29 1.434(12)
C29 C30 1.380(11)
C30 C31 1.380(13)
C30 H30 0.9300
C31 C32 1.342(13)
C32 C33 1.414(11)
C32 H32 0.9300
C33 C34 1.432(12)
C34 H34 0.9300
C35 C36 1.491(12)
C35 H35A 0.9700
C35 H35B 0.9700
C36 H36A 0.9700
C36 H36B 0.9700
C37 C38 1.521(11)
C38 C43 1.329(13)
C38 C39 1.412(12)
C39 C40 1.355(13)
C39 H39 0.9300
C40 C41 1.346(17)
C40 H40 0.9300
C41 C42 1.368(16)
C41 H41 0.9300
C42 C43 1.410(13)
C42 H42 0.9300
C43 H43 0.9300
C44 C45 1.512(12)
C45 C50 1.378(14)
C45 C46 1.419(12)
C46 C47 1.359(13)
C46 H46 0.9300
C47 C48 1.360(15)
C47 H47 0.9300
C48 C49 1.400(15)
C48 H48 0.9300
C49 C50 1.341(15)
C49 H49 0.9300
C50 H50 0.9300
C51 C52 1.472(12)
C52 C53 1.395(11)
C52 C57 1.418(13)
C53 C54 1.363(14)
C53 H53 0.9300
C54 C55 1.352(14)
C54 H54 0.9300
C55 C56 1.363(15)
C55 H55 0.9300
C56 C57 1.370(15)
C56 H56 0.9300
C57 H57 0.9300
O17 C58 1.371(15)
O17 H17 0.9300
C58 H58A 0.9600
C58 H58B 0.9600
C58 H58C 0.9600
N5 C59 1.139(10)
C59 C60 1.555(10)
C60 H60A 0.9600
C60 H60B 0.9600
C60 H60C 0.9600
N6 C61 1.173(19)
C61 C62 1.385(18)
C62 H62A 0.9600
C62 H62B 0.9600
C62 H62C 0.9600
O18 C63 1.31(3)
O18 H18 0.8200
C63 H63A 0.9600
C63 H63B 0.9600
C63 H63C 0.9600
O19 C64 1.421(11)
O19 H19 0.8200
C64 H64A 0.9600
C64 H64B 0.9600
C64 H64C 0.9600
O20 C65 1.40(5)
O20 H20 0.8200
C65 H65A 0.9600
C65 H65B 0.9600
C65 H65C 0.9600
N7 C66 1.111(9)
C66 C67 1.538(10)
C67 H67A 0.9600
C67 H67B 0.9600
C67 H67C 0.9600

loop_
_geom_torsion_atom_site_label_1
_geom_torsion_atom_site_label_2
_geom_torsion_atom_site_label_3
_geom_torsion_atom_site_label_4
_geom_torsion
O16 Mn1 Mn2 O2 89.0(3)
O15 Mn1 Mn2 O2 161.5(4)
O10 Mn1 Mn2 O2 -16.4(4)
O11 Mn1 Mn2 O2 -95.2(3)
O6 Mn1 Mn2 O2 -175.6(4)
Mn3 Mn1 Mn2 O2 117.8(3)
O16 Mn1 Mn2 O1 -92.6(3)
O15 Mn1 Mn2 O1 -20.2(4)
O10 Mn1 Mn2 O1 162.0(4)
O11 Mn1 Mn2 O1 83.1(3)
O6 Mn1 Mn2 O1 2.8(4)
O2 Mn1 Mn2 O1 178.4(4)
Mn3 Mn1 Mn2 O1 -63.8(3)
O16 Mn1 Mn2 O15 -72.4(3)
O10 Mn1 Mn2 O15 -177.9(3)
O11 Mn1 Mn2 O15 103.3(3)
O6 Mn1 Mn2 O15 23.0(3)
O2 Mn1 Mn2 O15 -161.5(4)
Mn3 Mn1 Mn2 O15 -43.6(3)
O16 Mn1 Mn2 N1 100.0(3)
O15 Mn1 Mn2 N1 172.4(4)
O10 Mn1 Mn2 N1 -5.5(4)
O11 Mn1 Mn2 N1 -84.3(3)
O6 Mn1 Mn2 N1 -164.6(4)
O2 Mn1 Mn2 N1 10.9(4)
Mn3 Mn1 Mn2 N1 128.8(3)
O16 Mn1 Mn2 O12 -170.5(2)
O15 Mn1 Mn2 O12 -98.1(3)
O10 Mn1 Mn2 O12 84.1(3)
O11 Mn1 Mn2 O12 5.2(2)
O6 Mn1 Mn2 O12 -75.1(3)
O2 Mn1 Mn2 O12 100.5(3)
Mn3 Mn1 Mn2 O12 -141.66(16)
O16 Mn1 Mn2 O3 -1.2(2)
O15 Mn1 Mn2 O3 71.2(3)
O10 Mn1 Mn2 O3 -106.6(3)
O11 Mn1 Mn2 O3 174.5(2)
O6 Mn1 Mn2 O3 94.2(3)
O2 Mn1 Mn2 O3 -90.2(3)
Mn3 Mn1 Mn2 O3 27.64(14)
O16 Mn1 Mn2 Mn3 -28.82(15)
O15 Mn1 Mn2 Mn3 43.6(3)
O10 Mn1 Mn2 Mn3 -134.2(2)
O11 Mn1 Mn2 Mn3 146.91(17)
O6 Mn1 Mn2 Mn3 66.6(2)
O2 Mn1 Mn2 Mn3 -117.8(3)
O15 Mn1 Mn3 O16 -175.2(3)
O10 Mn1 Mn3 O16 -12.9(4)
O11 Mn1 Mn3 O16 177.3(3)
O6 Mn1 Mn3 O16 90.7(3)
O2 Mn1 Mn3 O16 -100.2(3)
Mn2 Mn1 Mn3 O16 -134.0(2)
O16 Mn1 Mn3 O15 175.2(3)
O10 Mn1 Mn3 O15 162.3(4)
O11 Mn1 Mn3 O15 -7.5(3)
O6 Mn1 Mn3 O15 -94.0(3)
O2 Mn1 Mn3 O15 75.0(3)
Mn2 Mn1 Mn3 O15 41.3(2)
O16 Mn1 Mn3 O13 3.7(4)
O15 Mn1 Mn3 O13 -171.6(4)
O10 Mn1 Mn3 O13 -9.2(4)
O11 Mn1 Mn3 O13 -179.0(4)
O6 Mn1 Mn3 O13 94.4(3)
O2 Mn1 Mn3 O13 -96.5(3)
Mn2 Mn1 Mn3 O13 -130.3(3)
O16 Mn1 Mn3 N2 -166.9(4)
O15 Mn1 Mn3 N2 17.8(3)
O10 Mn1 Mn3 N2 -179.9(4)
O11 Mn1 Mn3 N2 10.3(4)
O6 Mn1 Mn3 N2 -76.2(3)
O2 Mn1 Mn3 N2 92.8(3)
Mn2 Mn1 Mn3 N2 59.1(3)
O16 Mn1 Mn3 O4 -91.0(3)
O15 Mn1 Mn3 O4 93.7(3)
O10 Mn1 Mn3 O4 -103.9(3)
O11 Mn1 Mn3 O4 86.3(3)
O6 Mn1 Mn3 O4 -0.3(2)
O2 Mn1 Mn3 O4 168.8(2)
Mn2 Mn1 Mn3 O4 135.04(16)
O16 Mn1 Mn3 O3 104.2(3)
O15 Mn1 Mn3 O3 -71.0(3)
O10 Mn1 Mn3 O3 91.3(3)
O11 Mn1 Mn3 O3 -78.5(3)
O6 Mn1 Mn3 O3 -165.0(2)
O2 Mn1 Mn3 O3 4.0(2)
Mn2 Mn1 Mn3 O3 -29.74(14)
O16 Mn1 Mn3 Mn2 134.0(2)
O15 Mn1 Mn3 Mn2 -41.3(2)
O10 Mn1 Mn3 Mn2 121.0(3)
O11 Mn1 Mn3 Mn2 -48.7(2)
O6 Mn1 Mn3 Mn2 -135.30(16)
O2 Mn1 Mn3 Mn2 33.73(15)
O2 Mn2 Mn3 O16 -11.9(2)
O1 Mn2 Mn3 O16 172.1(2)
O15 Mn2 Mn3 O16 79.0(3)
N1 Mn2 Mn3 O16 -82.9(3)
O12 Mn2 Mn3 O16 74.1(2)
O3 Mn2 Mn3 O16 -109.6(2)
Mn1 Mn2 Mn3 O16 28.71(16)
O2 Mn2 Mn3 O15 -90.9(3)
O1 Mn2 Mn3 O15 93.1(3)
N1 Mn2 Mn3 O15 -161.9(4)
O12 Mn2 Mn3 O15 -4.9(3)
O3 Mn2 Mn3 O15 171.4(3)
Mn1 Mn2 Mn3 O15 -50.3(3)
O2 Mn2 Mn3 O13 92.7(3)
O1 Mn2 Mn3 O13 -83.3(3)
O15 Mn2 Mn3 O13 -176.4(4)
N1 Mn2 Mn3 O13 21.7(4)
O12 Mn2 Mn3 O13 178.7(3)
O3 Mn2 Mn3 O13 -5.0(3)
Mn1 Mn2 Mn3 O13 133.3(2)
O2 Mn2 Mn3 N2 177.0(3)
O1 Mn2 Mn3 N2 1.0(3)
O15 Mn2 Mn3 N2 -92.1(3)
N1 Mn2 Mn3 N2 106.0(4)
O12 Mn2 Mn3 N2 -97.0(3)
O3 Mn2 Mn3 N2 79.3(3)
Mn1 Mn2 Mn3 N2 -142.42(19)
O2 Mn2 Mn3 O4 -103.5(3)
O1 Mn2 Mn3 O4 80.5(2)
O15 Mn2 Mn3 O4 -12.5(3)
N1 Mn2 Mn3 O4 -174.4(3)
O12 Mn2 Mn3 O4 -17.5(3)
O3 Mn2 Mn3 O4 158.9(3)
Mn1 Mn2 Mn3 O4 -62.85(18)
O2 Mn2 Mn3 O3 97.7(3)
O1 Mn2 Mn3 O3 -78.3(3)
O15 Mn2 Mn3 O3 -171.4(3)
N1 Mn2 Mn3 O3 26.7(4)
O12 Mn2 Mn3 O3 -176.3(3)
Mn1 Mn2 Mn3 O3 138.28(19)
O2 Mn2 Mn3 Mn1 -40.62(19)
O1 Mn2 Mn3 Mn1 143.40(18)
O15 Mn2 Mn3 Mn1 50.3(3)
N1 Mn2 Mn3 Mn1 -111.6(3)
O12 Mn2 Mn3 Mn1 45.39(17)
O3 Mn2 Mn3 Mn1 -138.28(19)
O2 Mn2 O1 C1 -19(3)
O15 Mn2 O1 C1 159.1(6)
N1 Mn2 O1 C1 -17.6(7)
O12 Mn2 O1 C1 -114.3(7)
O3 Mn2 O1 C1 80.5(7)
Mn1 Mn2 O1 C1 172.0(5)
Mn3 Mn2 O1 C1 123.5(6)
O1 Mn2 O2 C9 6(3)
O15 Mn2 O2 C9 -171.6(11)
N1 Mn2 O2 C9 5.2(11)
O12 Mn2 O2 C9 101.9(11)
O3 Mn2 O2 C9 -92.9(11)
Mn1 Mn2 O2 C9 176.7(12)
Mn3 Mn2 O2 C9 -136.6(11)
O1 Mn2 O2 Mn1 -171(2)
O15 Mn2 O2 Mn1 11.7(2)
N1 Mn2 O2 Mn1 -171.5(3)
O12 Mn2 O2 Mn1 -74.8(2)
O3 Mn2 O2 Mn1 90.4(2)
Mn3 Mn2 O2 Mn1 46.70(18)
O16 Mn1 O2 C9 90.6(19)
O15 Mn1 O2 C9 173.4(19)
O10 Mn1 O2 C9 -7.3(19)
O11 Mn1 O2 C9 -93.8(19)
O6 Mn1 O2 C9 -157.3(19)
Mn3 Mn1 O2 C9 131.7(19)
Mn2 Mn1 O2 C9 -174(2)
O16 Mn1 O2 Mn2 -94.9(3)
O15 Mn1 O2 Mn2 -12.1(3)
O10 Mn1 O2 Mn2 167.2(3)
O11 Mn1 O2 Mn2 80.6(3)
O6 Mn1 O2 Mn2 17.1(14)
Mn3 Mn1 O2 Mn2 -53.9(2)
O16 Mn3 O3 C10 -157.0(6)
O15 Mn3 O3 C10 120.6(6)
O13 Mn3 O3 C10 -57.6(6)
N2 Mn3 O3 C10 26.5(6)
O4 Mn3 O3 C10 45.5(12)
Mn1 Mn3 O3 C10 160.9(6)
Mn2 Mn3 O3 C10 125.7(7)
O16 Mn3 O3 Mn2 77.3(2)
O15 Mn3 O3 Mn2 -5.02(19)
O13 Mn3 O3 Mn2 176.69(19)
N2 Mn3 O3 Mn2 -99.2(2)
O4 Mn3 O3 Mn2 -80.1(8)
Mn1 Mn3 O3 Mn2 35.24(14)
O2 Mn2 O3 C10 147.4(6)
O1 Mn2 O3 C10 -26.2(6)
O15 Mn2 O3 C10 -127.6(6)
N1 Mn2 O3 C10 64.5(6)
O12 Mn2 O3 C10 -120.3(8)
Mn1 Mn2 O3 C10 -165.6(5)
Mn3 Mn2 O3 C10 -132.6(6)
O2 Mn2 O3 Mn3 -80.0(2)
O1 Mn2 O3 Mn3 106.4(2)
O15 Mn2 O3 Mn3 4.99(18)
N1 Mn2 O3 Mn3 -162.9(2)
O12 Mn2 O3 Mn3 12.4(8)
Mn1 Mn2 O3 Mn3 -32.98(14)
O5 Mn4 O4 C18 -28.7(7)
O6 Mn4 O4 C18 145.1(7)
N3 Mn4 O4 C18 112(4)
O8 Mn4 O4 C18 -121.1(7)
O17 Mn4 O4 C18 59.2(7)
O5 Mn4 O4 Mn3 153.3(4)
O6 Mn4 O4 Mn3 -32.8(4)
N3 Mn4 O4 Mn3 -66(4)
O8 Mn4 O4 Mn3 61.0(4)
O17 Mn4 O4 Mn3 -118.7(4)
O16 Mn3 O4 C18 162.0(6)
O15 Mn3 O4 C18 -113.5(6)
O13 Mn3 O4 C18 63.1(6)
N2 Mn3 O4 C18 -20.5(6)
O3 Mn3 O4 C18 -39.8(11)
Mn1 Mn3 O4 C18 -156.1(5)
Mn2 Mn3 O4 C18 -106.2(6)
O16 Mn3 O4 Mn4 -19.8(4)
O15 Mn3 O4 Mn4 64.7(4)
O13 Mn3 O4 Mn4 -118.7(4)
N2 Mn3 O4 Mn4 157.7(4)
O3 Mn3 O4 Mn4 138.4(7)
Mn1 Mn3 O4 Mn4 22.0(4)
Mn2 Mn3 O4 Mn4 71.9(4)
O4 Mn4 O5 C19 153.6(6)
O6 Mn4 O5 C19 10.0(17)
N3 Mn4 O5 C19 -24.0(7)
O8 Mn4 O5 C19 -114.6(6)
O17 Mn4 O5 C19 65.2(6)
O4 Mn4 O6 C27 -165.6(5)
O5 Mn4 O6 C27 -22.1(16)
N3 Mn4 O6 C27 12.3(5)
O8 Mn4 O6 C27 102.5(5)
O17 Mn4 O6 C27 -77.4(5)
O4 Mn4 O6 Mn1 33.1(4)
O5 Mn4 O6 Mn1 176.6(11)
N3 Mn4 O6 Mn1 -149.0(4)
O8 Mn4 O6 Mn1 -58.8(4)
O17 Mn4 O6 Mn1 121.3(4)
O16 Mn1 O6 C27 -140.8(5)
O15 Mn1 O6 C27 135.3(6)
O10 Mn1 O6 C27 -42.9(6)
O11 Mn1 O6 C27 43.4(6)
O2 Mn1 O6 C27 106.7(13)
Mn3 Mn1 O6 C27 177.5(5)
Mn2 Mn1 O6 C27 120.7(5)
O16 Mn1 O6 Mn4 20.3(4)
O15 Mn1 O6 Mn4 -63.7(4)
O10 Mn1 O6 Mn4 118.2(4)
O11 Mn1 O6 Mn4 -155.5(4)
O2 Mn1 O6 Mn4 -92.2(13)
Mn3 Mn1 O6 Mn4 -21.4(3)
Mn2 Mn1 O6 Mn4 -78.3(4)
O8 Mn5 O7 C28 25(2)
O16 Mn5 O7 C28 -148.7(7)
N4 Mn5 O7 C28 32.3(7)
O14 Mn5 O7 C28 118.9(7)
O9 Mn5 O7 C28 -54.8(7)
O7 Mn5 O8 C36 -3(2)
O16 Mn5 O8 C36 170.7(6)
N4 Mn5 O8 C36 -10.3(6)
O14 Mn5 O8 C36 -97.0(6)
O9 Mn5 O8 C36 76.3(6)
O7 Mn5 O8 Mn4 -166.5(15)
O16 Mn5 O8 Mn4 6.8(4)
N4 Mn5 O8 Mn4 -174.2(4)
O14 Mn5 O8 Mn4 99.1(4)
O9 Mn5 O8 Mn4 -87.6(4)
O4 Mn4 O8 C36 143.4(6)
O5 Mn4 O8 C36 49.2(6)
O6 Mn4 O8 C36 -122.2(6)
N3 Mn4 O8 C36 -39.6(6)
O17 Mn4 O8 C36 -101(37)
O4 Mn4 O8 Mn5 -53.4(4)
O5 Mn4 O8 Mn5 -147.6(4)
O6 Mn4 O8 Mn5 41.0(4)
N3 Mn4 O8 Mn5 123.6(4)
O17 Mn4 O8 Mn5 63(37)
O7 Mn5 O9 C37 -61.3(6)
O8 Mn5 O9 C37 127.9(6)
O16 Mn5 O9 C37 30.4(6)
N4 Mn5 O9 C37 -150.0(6)
O14 Mn5 O9 C37 -127(2)
O16 Mn1 O10 C37 24.7(7)
O15 Mn1 O10 C37 122.7(12)
O11 Mn1 O10 C37 -154.0(7)
O6 Mn1 O10 C37 -66.5(7)
O2 Mn1 O10 C37 119.3(7)
Mn3 Mn1 O10 C37 33.3(8)
Mn2 Mn1 O10 C37 129.5(6)
O16 Mn1 O11 C44 58(3)
O15 Mn1 O11 C44 30.2(7)
O10 Mn1 O11 C44 -138.1(7)
O6 Mn1 O11 C44 122.2(7)
O2 Mn1 O11 C44 -47.4(7)
Mn3 Mn1 O11 C44 35.2(8)
Mn2 Mn1 O11 C44 -8.7(7)
O2 Mn2 O12 C44 41.1(6)
O1 Mn2 O12 C44 -145.3(6)
O15 Mn2 O12 C44 -44.1(6)
N1 Mn2 O12 C44 123.9(6)
O3 Mn2 O12 C44 -51.3(11)
Mn1 Mn2 O12 C44 -4.9(6)
Mn3 Mn2 O12 C44 -41.3(7)
O16 Mn3 O13 C51 -27.2(8)
O15 Mn3 O13 C51 -147.7(18)
N2 Mn3 O13 C51 143.7(7)
O4 Mn3 O13 C51 63.9(7)
O3 Mn3 O13 C51 -132.5(7)
Mn1 Mn3 O13 C51 -29.7(9)
Mn2 Mn3 O13 C51 -128.9(7)
O7 Mn5 O14 C51 94.2(9)
O8 Mn5 O14 C51 -95.2(9)
O16 Mn5 O14 C51 2.1(9)
N4 Mn5 O14 C51 -177.5(9)
O9 Mn5 O14 C51 159.9(17)
O16 Mn3 O15 Mn1 3.2(2)
O13 Mn3 O15 Mn1 124.4(19)
N2 Mn3 O15 Mn1 -167.4(2)
O4 Mn3 O15 Mn1 -87.2(2)
O3 Mn3 O15 Mn1 109.1(2)
Mn2 Mn3 O15 Mn1 102.7(3)
O16 Mn3 O15 Mn2 -99.6(3)
O13 Mn3 O15 Mn2 22(2)
N2 Mn3 O15 Mn2 89.8(3)
O4 Mn3 O15 Mn2 170.1(2)
O3 Mn3 O15 Mn2 6.4(2)
Mn1 Mn3 O15 Mn2 -102.7(3)
O16 Mn1 O15 Mn3 -3.2(2)
O10 Mn1 O15 Mn3 -102.7(12)
O11 Mn1 O15 Mn3 174.6(2)
O6 Mn1 O15 Mn3 86.5(2)
O2 Mn1 O15 Mn3 -99.2(2)
Mn2 Mn1 O15 Mn3 -111.0(3)
O16 Mn1 O15 Mn2 107.8(3)
O10 Mn1 O15 Mn2 8.3(14)
O11 Mn1 O15 Mn2 -74.4(3)
O6 Mn1 O15 Mn2 -162.6(3)
O2 Mn1 O15 Mn2 11.8(2)
Mn3 Mn1 O15 Mn2 111.0(3)
O2 Mn2 O15 Mn3 85.5(3)
O1 Mn2 O15 Mn3 -94.2(3)
N1 Mn2 O15 Mn3 70.4(14)
O12 Mn2 O15 Mn3 175.8(3)
O3 Mn2 O15 Mn3 -6.1(2)
Mn1 Mn2 O15 Mn3 99.0(3)
O2 Mn2 O15 Mn1 -13.5(3)
O1 Mn2 O15 Mn1 166.8(2)
N1 Mn2 O15 Mn1 -28.6(15)
O12 Mn2 O15 Mn1 76.8(2)
O3 Mn2 O15 Mn1 -105.1(2)
Mn3 Mn2 O15 Mn1 -99.0(3)
O15 Mn3 O16 Mn1 -3.2(2)
O13 Mn3 O16 Mn1 -177.6(2)
N2 Mn3 O16 Mn1 74.2(16)
O4 Mn3 O16 Mn1 89.2(2)
O3 Mn3 O16 Mn1 -84.4(2)
Mn2 Mn3 O16 Mn1 -38.24(18)
O15 Mn3 O16 Mn5 -153.8(4)
O13 Mn3 O16 Mn5 31.9(4)
N2 Mn3 O16 Mn5 -76.4(17)
O4 Mn3 O16 Mn5 -61.3(4)
O3 Mn3 O16 Mn5 125.1(3)
Mn1 Mn3 O16 Mn5 -150.5(5)
Mn2 Mn3 O16 Mn5 171.2(3)
O15 Mn1 O16 Mn3 3.2(2)
O10 Mn1 O16 Mn3 171.5(2)
O11 Mn1 O16 Mn3 -25(3)
O6 Mn1 O16 Mn3 -88.9(2)
O2 Mn1 O16 Mn3 80.4(2)
Mn2 Mn1 O16 Mn3 41.40(19)
O15 Mn1 O16 Mn5 154.8(4)
O10 Mn1 O16 Mn5 -37.0(4)
O11 Mn1 O16 Mn5 127(3)
O6 Mn1 O16 Mn5 62.7(3)
O2 Mn1 O16 Mn5 -128.1(3)
Mn3 Mn1 O16 Mn5 151.5(5)
Mn2 Mn1 O16 Mn5 -167.1(3)
O7 Mn5 O16 Mn3 -114.4(4)
O8 Mn5 O16 Mn3 66.7(4)
N4 Mn5 O16 Mn3 2(14)
O14 Mn5 O16 Mn3 -22.8(4)
O9 Mn5 O16 Mn3 159.8(3)
O7 Mn5 O16 Mn1 103.2(4)
O8 Mn5 O16 Mn1 -75.7(4)
N4 Mn5 O16 Mn1 -140(14)
O14 Mn5 O16 Mn1 -165.1(3)
O9 Mn5 O16 Mn1 17.5(3)
O2 Mn2 N1 C7 -166.2(9)
O1 Mn2 N1 C7 13.9(9)
O15 Mn2 N1 C7 -151.0(11)
O12 Mn2 N1 C7 104.7(8)
O3 Mn2 N1 C7 -76.6(9)
Mn1 Mn2 N1 C7 -174.3(7)
Mn3 Mn2 N1 C7 -95.0(8)
O2 Mn2 N1 C8 8.2(7)
O1 Mn2 N1 C8 -171.7(7)
O15 Mn2 N1 C8 23.4(17)
O12 Mn2 N1 C8 -80.9(7)
O3 Mn2 N1 C8 97.9(7)
Mn1 Mn2 N1 C8 0.2(8)
Mn3 Mn2 N1 C8 79.4(7)
O16 Mn3 N2 C16 -178.4(13)
O15 Mn3 N2 C16 -101.8(8)
O13 Mn3 N2 C16 72.2(8)
O4 Mn3 N2 C16 166.3(8)
O3 Mn3 N2 C16 -19.2(8)
Mn1 Mn3 N2 C16 -113.8(7)
Mn2 Mn3 N2 C16 -66.2(8)
O16 Mn3 N2 C17 8.4(19)
O15 Mn3 N2 C17 85.1(6)
O13 Mn3 N2 C17 -100.9(6)
O4 Mn3 N2 C17 -6.8(6)
O3 Mn3 N2 C17 167.6(6)
Mn1 Mn3 N2 C17 73.1(7)
Mn2 Mn3 N2 C17 120.7(6)
O4 Mn4 N3 C25 -125(4)
O5 Mn4 N3 C25 16.0(8)
O6 Mn4 N3 C25 -158.2(8)
O8 Mn4 N3 C25 108.2(8)
O17 Mn4 N3 C25 -72.1(8)
O4 Mn4 N3 C26 50(4)
O5 Mn4 N3 C26 -169.2(6)
O6 Mn4 N3 C26 16.6(6)
O8 Mn4 N3 C26 -77.0(6)
O17 Mn4 N3 C26 102.7(6)
O7 Mn5 N4 C34 -19.9(8)
O8 Mn5 N4 C34 158.9(8)
O16 Mn5 N4 C34 -136(14)
O14 Mn5 N4 C34 -111.5(8)
O9 Mn5 N4 C34 65.8(8)
O7 Mn5 N4 C35 165.0(6)
O8 Mn5 N4 C35 -16.2(6)
O16 Mn5 N4 C35 49(14)
O14 Mn5 N4 C35 73.4(6)
O9 Mn5 N4 C35 -109.3(6)
Mn2 O1 C1 C6 14.3(12)
Mn2 O1 C1 C2 -165.0(6)
O1 C1 C2 C3 177.4(8)
C6 C1 C2 C3 -2.0(13)
O1 C1 C2 Br1 -1.5(10)
C6 C1 C2 Br1 179.2(7)
C1 C2 C3 C4 2.2(16)
Br1 C2 C3 C4 -179.0(9)
C2 C3 C4 C5 -2.2(18)
C2 C3 C4 Br2 -178.7(8)
C3 C4 C5 C6 2.1(17)
Br2 C4 C5 C6 178.6(8)
C4 C5 C6 C1 -2.0(16)
C4 C5 C6 C7 -179.3(10)
O1 C1 C6 C5 -177.4(8)
C2 C1 C6 C5 1.9(13)
O1 C1 C6 C7 -0.3(14)
C2 C1 C6 C7 179.0(8)
C8 N1 C7 C6 179.9(9)
Mn2 N1 C7 C6 -6.2(14)
C5 C6 C7 N1 173.6(10)
C1 C6 C7 N1 -3.7(15)
C7 N1 C8 C9 155.6(12)
Mn2 N1 C8 C9 -19.2(13)
Mn2 O2 C9 C8 -19(2)
Mn1 O2 C9 C8 155.1(9)
N1 C8 C9 O2 24(2)
Mn3 O3 C10 C11 159.6(6)
Mn2 O3 C10 C11 -88.4(8)
Mn3 O3 C10 C15 -22.1(11)
Mn2 O3 C10 C15 90.0(8)
O3 C10 C11 C12 176.9(8)
C15 C10 C11 C12 -1.6(12)
O3 C10 C11 Br3 -4.3(11)
C15 C10 C11 Br3 177.2(6)
C10 C11 C12 C13 1.1(14)
Br3 C11 C12 C13 -177.7(6)
C11 C12 C13 C14 0.8(13)
C11 C12 C13 Br4 178.1(7)
C12 C13 C14 C15 -2.1(13)
Br4 C13 C14 C15 -179.3(6)
C13 C14 C15 C16 -177.6(8)
C13 C14 C15 C10 1.5(13)
O3 C10 C15 C16 0.8(13)
C11 C10 C15 C16 179.3(8)
O3 C10 C15 C14 -178.2(8)
C11 C10 C15 C14 0.3(11)
C17 N2 C16 C15 -178.8(9)
Mn3 N2 C16 C15 8.5(13)
C14 C15 C16 N2 -173.8(9)
C10 C15 C16 N2 7.2(14)
C16 N2 C17 C18 -141.6(8)
Mn3 N2 C17 C18 32.3(9)
Mn4 O4 C18 C17 -134.6(6)
Mn3 O4 C18 C17 43.6(9)
N2 C17 C18 O4 -50.6(10)
Mn4 O5 C19 C24 19.9(12)
Mn4 O5 C19 C20 -159.3(6)
O5 C19 C20 C21 179.6(8)
C24 C19 C20 C21 0.4(13)
O5 C19 C20 Br5 -3.7(11)
C24 C19 C20 Br5 177.0(6)
C19 C20 C21 C22 -0.3(14)
Br5 C20 C21 C22 -176.9(7)
C20 C21 C22 C23 2.4(14)
C20 C21 C22 Br6 -177.6(7)
C21 C22 C23 C24 -4.5(14)
Br6 C22 C23 C24 175.4(7)
O5 C19 C24 C23 178.4(8)
C20 C19 C24 C23 -2.4(12)
O5 C19 C24 C25 1.2(14)
C20 C19 C24 C25 -179.5(8)
C22 C23 C24 C19 4.6(14)
C22 C23 C24 C25 -178.1(8)
C26 N3 C25 C24 -177.8(8)
Mn4 N3 C25 C24 -3.4(14)
C19 C24 C25 N3 -9.4(14)
C23 C24 C25 N3 173.4(9)
C25 N3 C26 C27 135.6(8)
Mn4 N3 C26 C27 -39.5(8)
Mn4 O6 C27 C26 -38.2(8)
Mn1 O6 C27 C26 125.9(6)
N3 C26 C27 O6 48.5(9)
Mn5 O7 C28 C33 -28.2(12)
Mn5 O7 C28 C29 150.6(7)
O7 C28 C29 C30 -178.0(8)
C33 C28 C29 C30 1.0(14)
O7 C28 C29 Br8 -0.6(12)
C33 C28 C29 Br8 178.3(6)
C28 C29 C30 C31 0.4(14)
Br8 C29 C30 C31 -176.9(8)
C29 C30 C31 C32 -3.9(15)
C29 C30 C31 Br7 175.7(7)
C30 C31 C32 C33 5.9(15)
Br7 C31 C32 C33 -173.6(6)
C31 C32 C33 C28 -4.4(13)
C31 C32 C33 C34 176.1(9)
O7 C28 C33 C32 179.8(8)
C29 C28 C33 C32 1.0(13)
O7 C28 C33 C34 -0.6(14)
C29 C28 C33 C34 -179.5(8)
C35 N4 C34 C33 176.3(9)
Mn5 N4 C34 C33 1.7(13)
C32 C33 C34 N4 -166.6(8)
C28 C33 C34 N4 13.8(14)
C34 N4 C35 C36 -137.9(9)
Mn5 N4 C35 C36 37.4(9)
Mn5 O8 C36 C35 34.1(9)
Mn4 O8 C36 C35 -160.9(6)
N4 C35 C36 O8 -45.8(10)
Mn5 O9 C37 O10 -53.1(10)
Mn5 O9 C37 C38 129.9(6)
Mn1 O10 C37 O9 21.0(12)
Mn1 O10 C37 C38 -161.8(5)
O9 C37 C38 C43 -175.8(9)
O10 C37 C38 C43 6.9(12)
O9 C37 C38 C39 2.0(12)
O10 C37 C38 C39 -175.3(8)
C43 C38 C39 C40 -0.6(14)
C37 C38 C39 C40 -178.5(9)
C38 C39 C40 C41 0.9(17)
C39 C40 C41 C42 -0.5(19)
C40 C41 C42 C43 -0.3(17)
C39 C38 C43 C42 -0.2(14)
C37 C38 C43 C42 177.7(8)
C41 C42 C43 C38 0.6(15)
Mn2 O12 C44 O11 0.7(12)
Mn2 O12 C44 C45 -176.5(6)
Mn1 O11 C44 O12 7.9(13)
Mn1 O11 C44 C45 -174.8(6)
O12 C44 C45 C50 9.1(15)
O11 C44 C45 C50 -168.5(10)
O12 C44 C45 C46 -174.8(8)
O11 C44 C45 C46 7.6(13)
C50 C45 C46 C47 -2.9(15)
C44 C45 C46 C47 -179.4(9)
C45 C46 C47 C48 2.4(17)
C46 C47 C48 C49 0(2)
C47 C48 C49 C50 -1(2)
C48 C49 C50 C45 0(2)
C46 C45 C50 C49 2(2)
C44 C45 C50 C49 177.8(12)
Mn5 O14 C51 O13 2.4(14)
Mn5 O14 C51 C52 -178.9(6)
Mn3 O13 C51 O14 13.3(13)
Mn3 O13 C51 C52 -165.4(5)
O14 C51 C52 C53 -171.3(9)
O13 C51 C52 C53 7.5(13)
O14 C51 C52 C57 9.7(14)
O13 C51 C52 C57 -171.5(9)
C57 C52 C53 C54 -0.1(15)
C51 C52 C53 C54 -179.2(9)
C52 C53 C54 C55 -1.1(18)
C53 C54 C55 C56 2(2)
C54 C55 C56 C57 -1(3)
C55 C56 C57 C52 0(2)
C53 C52 C57 C56 0.8(19)
C51 C52 C57 C56 179.9(12)
O4 Mn4 O17 C58 -95.7(16)
O5 Mn4 O17 C58 -1.5(16)
O6 Mn4 O17 C58 169.9(16)
N3 Mn4 O17 C58 87.3(16)
O8 Mn4 O17 C58 148(37)
